data_7040738
loop_
_publ_author_name
'Chakraborty, Amit'
'Goura, Joydeb'
'Bag, Prasenjit'
'Bar, Arun Kumar'
'Sutter, Jean-Pascal'
'Chandrasekhar, Vadapalli'

_publ_section_title
;
 Windmill-shaped octanuclear Zn/Ln (Ln(III) = Dy, Tb, Ho) heterometallic
 ensembles supported by a tetraferrocene scaffold.
;
_journal_issue 44
_journal_name_full 'Dalton transactions (Cambridge, England : 2003)'
_journal_page_first 17633
_journal_page_last 17643
_journal_paper_doi 10.1039/c6dt03144g
_journal_volume 45
_journal_year 2016
_chemical_formula_moiety 'C120 H112 Fe4 Ho4 N16 O25 Zn4'
_chemical_formula_sum 'C120 H112 Fe4 Ho4 N16 O25 Zn4'
_chemical_formula_weight 3322.94
_chemical_name_systematic
; 
 ? 
;
_space_group_IT_number 87
_symmetry_cell_setting tetragonal
_symmetry_space_group_name_Hall '-I 4'
_symmetry_space_group_name_H-M 'I 4/m'
_atom_sites_solution_hydrogens geom
_atom_sites_solution_primary direct
_atom_sites_solution_secondary difmap
_audit_creation_method SHELXL-97
_audit_update_record
;
2016-09-11 deposited with the CCDC.
2016-09-26 downloaded from the CCDC.
;
_cell_angle_alpha 90.00
_cell_angle_beta 90.00
_cell_angle_gamma 90.00
_cell_formula_units_Z 2
_cell_length_a 26.4024(17)
_cell_length_b 26.4024(17)
_cell_length_c 11.9689(10)
_cell_measurement_reflns_used 7532
_cell_measurement_temperature 100(2)
_cell_measurement_theta_max 27.39
_cell_measurement_theta_min 2.42
_cell_volume 8343.4(10)
_computing_structure_refinement 'SHELXL-2014 (Sheldrick, 2014)'
_computing_structure_solution 'SHELXS-97 (Sheldrick, 2008)'
_diffrn_ambient_temperature 100(2)
_diffrn_measured_fraction_theta_full 0.994
_diffrn_measured_fraction_theta_max 0.994
_diffrn_measurement_device_type 'Bruker APEX-II CCD'
_diffrn_radiation_monochromator graphite
_diffrn_radiation_source 'fine-focus sealed tube'
_diffrn_radiation_type MoK\a
_diffrn_radiation_wavelength 0.71073
_diffrn_reflns_av_R_equivalents 0.0851
_diffrn_reflns_av_sigmaI/netI 0.0611
_diffrn_reflns_limit_h_max 31
_diffrn_reflns_limit_h_min -31
_diffrn_reflns_limit_k_max 27
_diffrn_reflns_limit_k_min -31
_diffrn_reflns_limit_l_max 14
_diffrn_reflns_limit_l_min -13
_diffrn_reflns_number 26536
_diffrn_reflns_theta_full 25.03
_diffrn_reflns_theta_max 25.03
_diffrn_reflns_theta_min 4.19
_exptl_absorpt_coefficient_mu 2.828
_exptl_absorpt_correction_T_max 0.775
_exptl_absorpt_correction_T_min 0.740
_exptl_absorpt_correction_type multi-scan
_exptl_absorpt_process_details 'SADABS 2.05 (Sheldrick, 2002)'
_exptl_crystal_colour yellow
_exptl_crystal_density_diffrn 1.323
_exptl_crystal_density_method 'not measured'
_exptl_crystal_description needle
_exptl_crystal_F_000 3272.0
_exptl_crystal_size_max 0.11
_exptl_crystal_size_mid 0.10
_exptl_crystal_size_min 0.09
_platon_squeeze_details
;
;
_refine_diff_density_max 1.837
_refine_diff_density_min -1.411
_refine_diff_density_rms 0.122
_refine_ls_extinction_method none
_refine_ls_goodness_of_fit_ref 1.002
_refine_ls_hydrogen_treatment mixed
_refine_ls_matrix_type full
_refine_ls_number_parameters 205
_refine_ls_number_reflns 3867
_refine_ls_number_restraints 0
_refine_ls_restrained_S_all 1.002
_refine_ls_R_factor_all 0.1096
_refine_ls_R_factor_gt 0.0634
_refine_ls_shift/su_max 0.000
_refine_ls_shift/su_mean 0.000
_refine_ls_structure_factor_coef Fsqd
_refine_ls_weighting_details 'calc w=1/[\s^2^(Fo^2^)+(0.1033P)^2^+0.0000P] where P=(Fo^2^+2Fc^2^)/3'
_refine_ls_weighting_scheme calc
_refine_ls_wR_factor_gt 0.1624
_refine_ls_wR_factor_ref 0.1770
_reflns_number_gt 2298
_reflns_number_total 3867
_reflns_threshold_expression >2sigma(I)
_cod_data_source_file c6dt03144g2.cif
_cod_data_source_block Zn4Ho4
_cod_depositor_comments
;
The following automatic conversions were performed:

'_symmetry_cell_setting' value 'Tetragonal' changed to 'tetragonal'
according to
/usr/data/users/saulius/crontab/automatic-downloads/rss-feeds/RSC/lib/dictionaries/cif_core.dic
dictionary named 'cif_core.dic' version 2.4.2 from 2011-04-26.

Automatic conversion script
Id: cif_fix_values 4268 2015-11-12 08:31:59Z antanas 

 Adding full bibliography for 7040735--7040738.cif.
;
_cod_original_sg_symbol_H-M I4/m
_cod_database_code 7040738

loop_
_symmetry_equiv_pos_as_xyz
'x, y, z'
'-x, -y, z'
'-y, x, z'
'y, -x, z'
'x+1/2, y+1/2, z+1/2'
'-x+1/2, -y+1/2, z+1/2'
'-y+1/2, x+1/2, z+1/2'
'y+1/2, -x+1/2, z+1/2'
'-x, -y, -z'
'x, y, -z'
'y, -x, -z'
'-y, x, -z'
'-x+1/2, -y+1/2, -z+1/2'
'x+1/2, y+1/2, -z+1/2'
'y+1/2, -x+1/2, -z+1/2'
'-y+1/2, x+1/2, -z+1/2'

loop_
_atom_site_label
_atom_site_type_symbol
_atom_site_fract_x
_atom_site_fract_y
_atom_site_fract_z
_atom_site_U_iso_or_equiv
_atom_site_adp_type
_atom_site_occupancy
_atom_site_symmetry_multiplicity
_atom_site_calc_flag
_atom_site_refinement_flags
Ho1 Ho 0.088504(17) 0.027946(17) 0.5000 0.0769(3) Uani 1 2 d S
Zn1 Zn 0.21663(4) 0.03278(4) 0.5000 0.0718(5) Uani 1 2 d S
Fe1 Fe 0.42965(6) 0.08513(6) 0.5000 0.0767(6) Uani 1 2 d S
O3 O 0.0000 0.0000 0.5000 0.099(7) Uani 1 8 d S
O2 O 0.15943(17) 0.01349(19) 0.6088(5) 0.0719(16) Uani 1 1 d .
O4 O 0.1285(3) 0.1036(2) 0.5000 0.071(2) Uani 1 2 d S
O1 O 0.0762(2) -0.03975(18) 0.6224(6) 0.0760(17) Uani 1 1 d .
O5 O 0.2128(3) 0.1076(3) 0.5000 0.113(4) Uani 1 2 d S
C15 C 0.1698(5) 0.1281(4) 0.5000 0.114(4) Uani 1 2 d S
N2 N 0.3174(3) 0.0205(3) 0.6264(8) 0.094(3) Uani 1 1 d .
N1 N 0.2651(2) 0.0109(3) 0.6303(7) 0.080(2) Uani 1 1 d .
C7 C 0.2533(3) -0.0213(4) 0.7084(9) 0.089(3) Uani 1 1 d .
H7 H 0.2792 -0.0307 0.7566 0.107 Uiso 1 1 calc R
C6 C 0.1611(3) -0.0283(3) 0.6766(9) 0.079(3) Uani 1 1 d .
C4 C 0.2005(5) -0.0864(4) 0.8038(9) 0.119(4) Uani 1 1 d .
H4 H 0.2292 -0.0979 0.8411 0.142 Uiso 1 1 calc R
C10 C 0.3866(3) 0.0756(5) 0.6379(9) 0.122(5) Uani 1 1 d .
C16 C 0.1652(4) 0.1854(4) 0.5000 0.114(4) Uani 1 2 d S
H13A H 0.1368 0.1952 0.5452 0.171 Uiso 1 1 calc R
H13B H 0.1602 0.1971 0.4249 0.171 Uiso 1 1 calc R
H13C H 0.1956 0.2000 0.5298 0.171 Uiso 1 1 calc R
C1 C 0.1159(3) -0.0544(3) 0.6894(9) 0.082(3) Uani 1 1 d .
C5 C 0.2040(3) -0.0442(4) 0.7289(10) 0.099(3) Uani 1 1 d .
C2 C 0.1139(4) -0.0959(4) 0.7582(10) 0.103(3) Uani 1 1 d .
H2 H 0.0844 -0.1150 0.7633 0.124 Uiso 1 1 calc R
C8 C 0.3298(3) 0.0643(5) 0.6459(10) 0.111(4) Uani 1 1 d .
C11 C 0.4243(4) 0.0402(6) 0.6314(9) 0.136(6) Uani 1 1 d .
H11 H 0.4192 0.0034 0.6288 0.163 Uiso 1 1 calc R
C9 C 0.2992(4) 0.1086(5) 0.6818(12) 0.160(6) Uani 1 1 d .
H9A H 0.2673 0.0971 0.7111 0.241 Uiso 1 1 calc R
H9B H 0.2933 0.1304 0.6190 0.241 Uiso 1 1 calc R
H9C H 0.3172 0.1269 0.7387 0.241 Uiso 1 1 calc R
C3 C 0.1561(5) -0.1091(5) 0.8198(11) 0.125(4) Uani 1 1 d .
H3 H 0.1534 -0.1343 0.8736 0.150 Uiso 1 1 calc R
C12 C 0.4721(4) 0.0652(8) 0.6295(13) 0.159(6) Uani 1 1 d .
H14 H 0.5053 0.0487 0.6256 0.191 Uiso 1 1 calc R
C14 C 0.4111(4) 0.1217(6) 0.6357(16) 0.218(9) Uani 1 1 d .
H15 H 0.3935 0.1544 0.6356 0.262 Uiso 1 1 calc R
C13 C 0.4636(5) 0.1170(7) 0.6336(15) 0.167(8) Uani 1 1 d .
H16 H 0.4888 0.1442 0.6340 0.201 Uiso 1 1 calc R

loop_
_atom_site_aniso_label
_atom_site_aniso_U_11
_atom_site_aniso_U_22
_atom_site_aniso_U_33
_atom_site_aniso_U_23
_atom_site_aniso_U_13
_atom_site_aniso_U_12
Ho1 0.0306(3) 0.0331(3) 0.1670(8) 0.000 0.000 0.00042(18)
Zn1 0.0317(6) 0.0394(6) 0.1442(14) 0.000 0.000 0.0014(5)
Fe1 0.0391(8) 0.0541(9) 0.1371(18) 0.000 0.000 -0.0037(7)
O3 0.024(4) 0.024(4) 0.25(2) 0.000 0.000 0.000
O2 0.040(3) 0.047(3) 0.129(5) 0.002(3) 0.005(3) -0.001(2)
O4 0.041(4) 0.044(4) 0.128(7) 0.000 0.000 -0.001(3)
O1 0.044(3) 0.044(3) 0.140(5) -0.005(3) 0.007(3) -0.003(2)
O5 0.028(4) 0.038(4) 0.275(13) 0.000 0.000 -0.002(3)
C15 0.049(5) 0.046(5) 0.248(12) 0.000 0.000 -0.031(4)
N2 0.040(4) 0.104(6) 0.138(8) -0.001(6) -0.007(4) -0.005(4)
N1 0.034(3) 0.075(5) 0.132(7) 0.012(5) -0.009(4) 0.004(3)
C7 0.051(5) 0.106(8) 0.110(8) 0.001(7) -0.011(5) 0.014(5)
C6 0.059(5) 0.051(5) 0.126(8) -0.005(5) 0.006(5) 0.002(4)
C4 0.124(10) 0.105(8) 0.127(10) 0.057(7) -0.023(8) -0.007(7)
C10 0.043(5) 0.197(13) 0.125(9) -0.062(9) 0.014(6) -0.026(7)
C16 0.049(5) 0.046(5) 0.248(12) 0.000 0.000 -0.031(4)
C1 0.048(5) 0.055(5) 0.143(9) -0.021(6) 0.015(5) -0.001(4)
C5 0.049(5) 0.077(6) 0.171(10) 0.007(7) -0.016(6) 0.003(4)
C2 0.088(7) 0.080(7) 0.142(10) 0.015(7) 0.004(7) -0.019(5)
C8 0.050(5) 0.141(11) 0.142(10) -0.036(9) 0.007(6) -0.018(6)
C11 0.036(5) 0.264(17) 0.107(9) 0.057(10) -0.005(5) -0.004(7)
C9 0.070(7) 0.187(13) 0.225(14) -0.154(12) 0.020(8) -0.010(7)
C3 0.102(9) 0.115(9) 0.159(12) 0.033(8) -0.010(9) -0.024(8)
C12 0.047(6) 0.27(2) 0.160(13) 0.049(14) -0.030(7) -0.030(10)
C14 0.061(7) 0.199(15) 0.39(2) -0.144(17) 0.052(11) -0.073(9)
C13 0.074(8) 0.210(16) 0.217(16) -0.116(15) 0.014(9) -0.063(10)

loop_
_atom_type_symbol
_atom_type_description
_atom_type_scat_dispersion_real
_atom_type_scat_dispersion_imag
_atom_type_scat_source
C C 0.0033 0.0016 'International Tables Vol C Tables 4.2.6.8 and 6.1.1.4'
H H 0.0000 0.0000 'International Tables Vol C Tables 4.2.6.8 and 6.1.1.4'
N N 0.0061 0.0033 'International Tables Vol C Tables 4.2.6.8 and 6.1.1.4'
O O 0.0106 0.0060 'International Tables Vol C Tables 4.2.6.8 and 6.1.1.4'
Cl Cl 0.1484 0.1585 'International Tables Vol C Tables 4.2.6.8 and 6.1.1.4'
Fe Fe 0.3463 0.8444 'International Tables Vol C Tables 4.2.6.8 and 6.1.1.4'
Zn Zn 0.2839 1.4301 'International Tables Vol C Tables 4.2.6.8 and 6.1.1.4'
Ho Ho -0.2175 4.6783 'International Tables Vol C Tables 4.2.6.8 and 6.1.1.4'

loop_
_geom_angle_atom_site_label_1
_geom_angle_atom_site_label_2
_geom_angle_atom_site_label_3
_geom_angle
_geom_angle_site_symmetry_1
_geom_angle_site_symmetry_3
O4 Ho1 O2 76.57(18) . .
O4 Ho1 O2 76.57(18) . 10_556
O2 Ho1 O2 68.6(3) . 10_556
O4 Ho1 O1 76.96(18) . 12_556
O2 Ho1 O1 153.11(19) . 12_556
O2 Ho1 O1 100.6(2) 10_556 12_556
O4 Ho1 O1 76.96(18) . 3
O2 Ho1 O1 100.6(2) . 3
O2 Ho1 O1 153.11(19) 10_556 3
O1 Ho1 O1 77.9(3) 12_556 3
O4 Ho1 O1 137.92(15) . 10_556
O2 Ho1 O1 109.87(18) . 10_556
O2 Ho1 O1 68.45(18) 10_556 10_556
O1 Ho1 O1 87.0(3) 12_556 10_556
O1 Ho1 O1 137.5(2) 3 10_556
O4 Ho1 O1 137.92(15) . .
O2 Ho1 O1 68.45(18) . .
O2 Ho1 O1 109.86(18) 10_556 .
O1 Ho1 O1 137.5(2) 12_556 .
O1 Ho1 O1 87.0(3) 3 .
O1 Ho1 O1 77.8(3) 10_556 .
O4 Ho1 O3 135.37(17) . .
O2 Ho1 O3 136.25(13) . .
O2 Ho1 O3 136.25(13) 10_556 .
O1 Ho1 O3 68.76(13) 12_556 .
O1 Ho1 O3 68.76(13) 3 .
O1 Ho1 O3 68.70(13) 10_556 .
O1 Ho1 O3 68.70(13) . .
O4 Ho1 Zn1 60.00(17) . .
O2 Ho1 Zn1 36.60(14) . .
O2 Ho1 Zn1 36.60(14) 10_556 .
O1 Ho1 Zn1 122.12(14) 12_556 .
O1 Ho1 Zn1 122.12(14) 3 .
O1 Ho1 Zn1 99.66(13) 10_556 .
O1 Ho1 Zn1 99.66(13) . .
O3 Ho1 Zn1 164.63(3) . .
O4 Ho1 Ho1 179.63(17) . 11_556
O2 Ho1 Ho1 103.13(13) . 11_556
O2 Ho1 Ho1 103.13(13) 10_556 11_556
O1 Ho1 Ho1 103.32(13) 12_556 11_556
O1 Ho1 Ho1 103.32(13) 3 11_556
O1 Ho1 Ho1 41.95(14) 10_556 11_556
O1 Ho1 Ho1 41.95(14) . 11_556
O3 Ho1 Ho1 45.0 . 11_556
Zn1 Ho1 Ho1 119.63(3) . 11_556
O4 Ho1 Ho1 90.37(17) . 3
O2 Ho1 Ho1 142.60(14) . 3
O2 Ho1 Ho1 142.60(14) 10_556 3
O1 Ho1 Ho1 42.04(14) 12_556 3
O1 Ho1 Ho1 42.04(14) 3 3
O1 Ho1 Ho1 103.29(13) 10_556 3
O1 Ho1 Ho1 103.30(13) . 3
O3 Ho1 Ho1 45.0 . 3
Zn1 Ho1 Ho1 150.36(3) . 3
Ho1 Ho1 Ho1 90.0 11_556 3
O5 Zn1 O2 102.1(2) . .
O5 Zn1 O2 102.1(2) . 10_556
O2 Zn1 O2 78.5(3) . 10_556
O5 Zn1 N1 107.8(2) . .
O2 Zn1 N1 84.8(3) . .
O2 Zn1 N1 148.2(3) 10_556 .
O5 Zn1 N1 107.8(2) . 10_556
O2 Zn1 N1 148.2(3) . 10_556
O2 Zn1 N1 84.8(3) 10_556 10_556
N1 Zn1 N1 96.0(4) . 10_556
O5 Zn1 Ho1 89.2(2) . .
O2 Zn1 Ho1 42.06(15) . .
O2 Zn1 Ho1 42.06(15) 10_556 .
N1 Zn1 Ho1 126.8(2) . .
N1 Zn1 Ho1 126.8(2) 10_556 .
C14 Fe1 C14 112.6(12) 10_556 .
C14 Fe1 C11 160.4(4) 10_556 .
C14 Fe1 C11 67.5(7) . .
C14 Fe1 C11 67.5(7) 10_556 10_556
C14 Fe1 C11 160.4(4) . 10_556
C11 Fe1 C11 105.5(9) . 10_556
C14 Fe1 C12 157.3(5) 10_556 .
C14 Fe1 C12 67.8(8) . .
C11 Fe1 C12 42.2(5) . .
C11 Fe1 C12 120.2(8) 10_556 .
C14 Fe1 C12 67.8(8) 10_556 10_556
C14 Fe1 C12 157.3(5) . 10_556
C11 Fe1 C12 120.2(8) . 10_556
C11 Fe1 C12 42.2(5) 10_556 10_556
C12 Fe1 C12 102.8(10) . 10_556
C14 Fe1 C13 41.0(5) 10_556 10_556
C14 Fe1 C13 124.3(8) . 10_556
C11 Fe1 C13 156.0(6) . 10_556
C11 Fe1 C13 69.6(7) 10_556 10_556
C12 Fe1 C13 118.6(4) . 10_556
C12 Fe1 C13 40.5(6) 10_556 10_556
C14 Fe1 C13 124.3(8) 10_556 .
C14 Fe1 C13 41.0(5) . .
C11 Fe1 C13 69.6(7) . .
C11 Fe1 C13 156.0(6) 10_556 .
C12 Fe1 C13 40.5(6) . .
C12 Fe1 C13 118.6(4) 10_556 .
C13 Fe1 C13 104.9(10) 10_556 .
C14 Fe1 C10 127.0(6) 10_556 .
C14 Fe1 C10 40.6(5) . .
C11 Fe1 C10 40.0(5) . .
C11 Fe1 C10 122.4(5) 10_556 .
C12 Fe1 C10 69.2(5) . .
C12 Fe1 C10 157.4(7) 10_556 .
C13 Fe1 C10 161.8(7) 10_556 .
C13 Fe1 C10 69.7(5) . .
C14 Fe1 C10 40.6(5) 10_556 10_556
C14 Fe1 C10 127.0(6) . 10_556
C11 Fe1 C10 122.4(5) . 10_556
C11 Fe1 C10 40.0(5) 10_556 10_556
C12 Fe1 C10 157.4(7) . 10_556
C12 Fe1 C10 69.2(5) 10_556 10_556
C13 Fe1 C10 69.8(5) 10_556 10_556
C13 Fe1 C10 161.8(7) . 10_556
C10 Fe1 C10 109.7(5) . 10_556
Ho1 O3 Ho1 180.0 9_556 .
Ho1 O3 Ho1 90.0 9_556 11_556
Ho1 O3 Ho1 90.0 . 11_556
Ho1 O3 Ho1 90.0 9_556 3
Ho1 O3 Ho1 90.0 . 3
Ho1 O3 Ho1 180.0 11_556 3
C6 O2 Zn1 123.4(5) . .
C6 O2 Ho1 119.5(4) . .
Zn1 O2 Ho1 101.3(3) . .
C15 O4 Ho1 148.5(8) . .
C1 O1 Ho1 128.9(4) . 11_556
C1 O1 Ho1 118.4(5) . .
Ho1 O1 Ho1 96.0(2) 11_556 .
C15 O5 Zn1 118.4(7) . .
O5 C15 O4 123.8(11) . .
O5 C15 C16 120.2(9) . .
O4 C15 C16 116.0(11) . .
C8 N2 N1 115.2(8) . .
C7 N1 N2 112.1(7) . .
C7 N1 Zn1 124.6(6) . .
N2 N1 Zn1 121.7(6) . .
N1 C7 C5 127.3(9) . .
C5 C6 O2 123.1(8) . .
C5 C6 C1 120.8(9) . .
O2 C6 C1 116.1(8) . .
C3 C4 C5 119.8(11) . .
C11 C10 C14 105.2(10) . .
C11 C10 C8 125.6(12) . .
C14 C10 C8 129.2(13) . .
C11 C10 Fe1 68.3(6) . .
C14 C10 Fe1 67.1(8) . .
C8 C10 Fe1 128.7(8) . .
C2 C1 O1 123.1(8) . .
C2 C1 C6 119.8(9) . .
O1 C1 C6 116.8(9) . .
C6 C5 C4 118.2(9) . .
C6 C5 C7 122.6(9) . .
C4 C5 C7 119.1(9) . .
C1 C2 C3 119.4(10) . .
N2 C8 C9 130.8(9) . .
N2 C8 C10 115.7(10) . .
C9 C8 C10 113.4(11) . .
C10 C11 C12 109.1(14) . .
C10 C11 Fe1 71.7(8) . .
C12 C11 Fe1 69.2(7) . .
C4 C3 C2 121.4(12) . .
C13 C12 C11 108.3(14) . .
C13 C12 Fe1 71.0(9) . .
C11 C12 Fe1 68.6(7) . .
C10 C14 C13 112.8(15) . .
C10 C14 Fe1 72.3(8) . .
C13 C14 Fe1 72.0(8) . .
C12 C13 C14 104.5(12) . .
C12 C13 Fe1 68.4(8) . .
C14 C13 Fe1 67.1(8) . .

loop_
_geom_bond_atom_site_label_1
_geom_bond_atom_site_label_2
_geom_bond_distance
_geom_bond_site_symmetry_2
Ho1 O4 2.259(6) .
Ho1 O2 2.313(5) .
Ho1 O2 2.313(5) 10_556
Ho1 O1 2.329(6) 12_556
Ho1 O1 2.329(6) 3
Ho1 O1 2.333(6) 10_556
Ho1 O1 2.333(6) .
Ho1 O3 2.4504(5) .
Ho1 Zn1 3.3853(12) .
Ho1 Ho1 3.4655(7) 11_556
Ho1 Ho1 3.4655(7) 3
Zn1 O5 1.977(7) .
Zn1 O2 2.059(5) .
Zn1 O2 2.059(5) 10_556
Zn1 N1 2.098(7) .
Zn1 N1 2.098(7) 10_556
Fe1 C14 1.953(16) 10_556
Fe1 C14 1.953(16) .
Fe1 C11 1.975(12) .
Fe1 C11 1.975(12) 10_556
Fe1 C12 1.983(13) .
Fe1 C12 1.983(13) 10_556
Fe1 C13 2.016(13) 10_556
Fe1 C13 2.016(13) .
Fe1 C10 2.019(11) .
Fe1 C10 2.019(11) 10_556
O3 Ho1 2.4503(5) 9_556
O3 Ho1 2.4505(5) 11_556
O3 Ho1 2.4505(5) 3
O2 C6 1.370(10) .
O4 C15 1.269(12) .
O1 C1 1.376(11) .
O1 Ho1 2.329(6) 11_556
O5 C15 1.258(14) .
C15 C16 1.518(15) .
N2 C8 1.224(12) .
N2 N1 1.406(9) .
N1 C7 1.302(11) .
C7 C5 1.454(13) .
C6 C5 1.362(12) .
C6 C1 1.386(11) .
C4 C3 1.330(15) .
C4 C5 1.433(13) .
C10 C11 1.367(17) .
C10 C14 1.380(17) .
C10 C8 1.532(12) .
C1 C2 1.371(13) .
C2 C3 1.380(14) .
C8 C9 1.486(14) .
C11 C12 1.425(15) .
C12 C13 1.39(2) .
C14 C13 1.390(17) .

loop_
_platon_squeeze_void_nr
_platon_squeeze_void_average_x
_platon_squeeze_void_average_y
_platon_squeeze_void_average_z
_platon_squeeze_void_volume
_platon_squeeze_void_count_electrons
_platon_squeeze_void_content
1 -0.003 -0.003 -0.046 3501 1352 ' '
